data_9016170
loop_
_publ_author_name
'Zintl, E.'
'Loosen, K.'

_publ_section_title
;
 Siliciumdisulfid, ein anorganischer Faserstoff mit Kettenmolek\"ulen
;
_journal_coden_ASTM ZPCAAI
_journal_issue 1
_journal_name_full
;
 Zeitschrift fuer Physikalische Chemie, Abteilung A: Chemische Thermodynamik,
 Kinetik, Elektrochemie, Eigenschaftslehre
;
_journal_page_first 301
_journal_page_last 311
_journal_paper_doi 10.1515/zpch-1935-17428
_journal_volume 174
_journal_year 1935
_chemical_formula_sum 'S4 Si'
_space_group_IT_number 72
_symmetry_space_group_name_Hall '-I 2b 2b'
_symmetry_space_group_name_H-M 'I c m a'
_cell_angle_alpha 90
_cell_angle_beta 90
_cell_angle_gamma 90
_cell_formula_units_Z 4
_cell_length_a 5.6
_cell_length_b 5.53
_cell_length_c 9.55
_cell_volume 295.744
_database_code_amcsd 0017198
_exptl_crystal_density_diffrn 3.511
_cod_duplicate_entry 1010272
_cod_original_formula_sum 'Si S4'
_cod_database_code 9016170
_amcsd_formula_title 'S2 Si'

loop_
_space_group_symop_operation_xyz
x,y,z
1/2+x,1/2+y,1/2+z
-x,1/2+y,z
1/2-x,+y,1/2+z
x,1/2-y,-z
1/2+x,-y,1/2-z
x,1/2+y,-z
1/2+x,+y,1/2-z
-x,1/2-y,z
1/2-x,-y,1/2+z
x,-y,z
1/2+x,1/2-y,1/2+z
-x,y,-z
1/2-x,1/2+y,1/2-z
-x,-y,-z
1/2-x,1/2-y,1/2-z

loop_
_atom_site_label
_atom_site_fract_x
_atom_site_fract_y
_atom_site_fract_z
Si1 0.00000 0.00000 0.00000
S1 0.20800 0.25000 0.11900

loop_
_cod_related_entry_id
_cod_related_entry_database
_cod_related_entry_code
1 AMCSD 0017198
